data_4076435
loop_
_publ_author_name
'E Stieber, S Chantal'
'Milsmann, Carsten'
'Hoyt, Jordan M.'
'Turner, Zo\"e R'
'Finkelstein, Kenneth D.'
'Wieghardt, Karl'
'Debeer, Serena'
'Chirik, Paul J.'

_publ_section_title
;
 Bis(imino)pyridine Iron Dinitrogen Compounds Revisited: Differences in
 Electronic Structure Between Four- and Five-Coordinate Derivatives.
;
_journal_issue 6
_journal_name_full Organometallics
_journal_page_first 2275
_journal_page_last 2285
_journal_paper_doi 10.1021/om201212m
_journal_volume 31
_journal_year 2012
_chemical_formula_moiety 'C35 H48 Cl2 Fe N4, C4 H8 O'
_chemical_formula_sum 'C39 H56 Cl2 Fe N4 O'
_chemical_formula_weight 723.63
_chemical_name_systematic
;
 ?
;
_space_group_IT_number 4
_symmetry_cell_setting monoclinic
_symmetry_space_group_name_Hall 'P 2yb'
_symmetry_space_group_name_H-M 'P 1 21 1'
_atom_sites_solution_hydrogens geom
_atom_sites_solution_primary direct
_atom_sites_solution_secondary difmap
_audit_creation_method SHELXL-97
_cell_angle_alpha 90.00
_cell_angle_beta 100.350(2)
_cell_angle_gamma 90.00
_cell_formula_units_Z 4
_cell_length_a 12.1498(3)
_cell_length_b 17.4739(4)
_cell_length_c 18.4022(5)
_cell_measurement_reflns_used 9974
_cell_measurement_temperature 100(2)
_cell_measurement_theta_max 65.99
_cell_measurement_theta_min 4.48
_cell_volume 3843.30(17)
_computing_cell_refinement 'BRUKER, APEX II SOFTWARE SUITE'
_computing_data_collection 'BRUKER, APEX II SOFTWARE SUITE'
_computing_data_reduction 'BRUKER, APEX II SOFTWARE SUITE'
_computing_molecular_graphics 'Ortep-3 for Windows (Farrugia, 1997)'
_computing_structure_refinement 'SHELXL-97 (Sheldrick, 2008)'
_computing_structure_solution 'SIR-92 (Giacovazzo, 1994)'
_diffrn_ambient_temperature 100(2)
_diffrn_measured_fraction_theta_full 0.986
_diffrn_measured_fraction_theta_max 0.986
_diffrn_radiation_monochromator graphite
_diffrn_radiation_source 'fine-focus sealed tube'
_diffrn_radiation_type CuK\a
_diffrn_radiation_wavelength 1.54178
_diffrn_reflns_av_R_equivalents 0.0434
_diffrn_reflns_av_sigmaI/netI 0.0642
_diffrn_reflns_limit_h_max 14
_diffrn_reflns_limit_h_min -13
_diffrn_reflns_limit_k_max 20
_diffrn_reflns_limit_k_min -20
_diffrn_reflns_limit_l_max 20
_diffrn_reflns_limit_l_min -21
_diffrn_reflns_number 36993
_diffrn_reflns_theta_full 66.25
_diffrn_reflns_theta_max 66.25
_diffrn_reflns_theta_min 2.44
_exptl_absorpt_coefficient_mu 4.685
_exptl_absorpt_correction_T_max 0.7528
_exptl_absorpt_correction_T_min 0.5355
_exptl_absorpt_correction_type multi-scan
_exptl_absorpt_process_details sadabs
_exptl_crystal_colour green
_exptl_crystal_density_diffrn 1.251
_exptl_crystal_density_method 'not measured'
_exptl_crystal_description parallelopiped
_exptl_crystal_F_000 1544
_exptl_crystal_size_max 0.161
_exptl_crystal_size_mid 0.144
_exptl_crystal_size_min 0.05
_refine_diff_density_max 0.990
_refine_diff_density_min -0.359
_refine_diff_density_rms 0.057
_refine_ls_abs_structure_details 'Flack H D (1983), Acta Cryst. A39, 876-881'
_refine_ls_abs_structure_Flack 0.031(3)
_refine_ls_extinction_method none
_refine_ls_goodness_of_fit_ref 1.066
_refine_ls_hydrogen_treatment constr
_refine_ls_matrix_type full
_refine_ls_number_parameters 881
_refine_ls_number_reflns 11367
_refine_ls_number_restraints 1
_refine_ls_restrained_S_all 1.065
_refine_ls_R_factor_all 0.0408
_refine_ls_R_factor_gt 0.0381
_refine_ls_shift/su_max 0.001
_refine_ls_shift/su_mean 0.000
_refine_ls_structure_factor_coef Fsqd
_refine_ls_weighting_details 'calc w=1/[\s^2^(Fo^2^)+(0.0393P)^2^+1.1437P] where P=(Fo^2^+2Fc^2^)/3'
_refine_ls_weighting_scheme calc
_refine_ls_wR_factor_gt 0.0941
_refine_ls_wR_factor_ref 0.0955
_reflns_number_gt 10646
_reflns_number_total 11367
_reflns_threshold_expression >2\s(I)
_cod_data_source_file om201212m_si_002.cif
_cod_data_source_block jmd25
_cod_depositor_comments
;
The following automatic conversions were performed:

'_symmetry_cell_setting' value 'Monoclinic' changed to 'monoclinic'
according to /home/saulius/struct/CIF-dictionaries/cif_core.dic
dictionary named 'cif_core.dic' version 2.4.1 from 2010-06-29.

Automatic conversion script
Id: cif_fix_values 1715 2011-07-08 13:25:40Z adriana 

 Adding full bibliography for 4076435--4076439.cif.
;
_cod_original_sg_symbol_H-M 'P2(1)   '
_cod_database_code 4076435

loop_
_symmetry_equiv_pos_as_xyz
'x, y, z'
'-x, y+1/2, -z'

loop_
_atom_site_label
_atom_site_type_symbol
_atom_site_fract_x
_atom_site_fract_y
_atom_site_fract_z
_atom_site_U_iso_or_equiv
_atom_site_adp_type
_atom_site_occupancy
_atom_site_symmetry_multiplicity
_atom_site_calc_flag
_atom_site_refinement_flags
_atom_site_disorder_assembly
_atom_site_disorder_group
C34A C 1.1106(3) 0.6929(2) 1.0267(2) 0.0340(8) Uani 1 1 d . . .
H34A H 1.1159 0.6540 0.9892 0.051 Uiso 1 1 calc R . .
H34B H 1.1231 0.6690 1.0757 0.051 Uiso 1 1 calc R . .
H34C H 1.1673 0.7325 1.0252 0.051 Uiso 1 1 calc R . .
C35A C 0.9375(4) 0.7333(3) 1.0724(2) 0.0511(12) Uani 1 1 d . . .
H35A H 0.9297 0.7872 1.0850 0.077 Uiso 1 1 calc R . .
H35B H 0.9775 0.7058 1.1156 0.077 Uiso 1 1 calc R . .
H35C H 0.8631 0.7106 1.0570 0.077 Uiso 1 1 calc R . .
C1 C 0.6606(3) 0.5498(2) 0.82455(19) 0.0311(8) Uani 1 1 d . . .
H1A H 0.6912 0.5480 0.8776 0.047 Uiso 1 1 calc R . .
H1B H 0.6525 0.6032 0.8084 0.047 Uiso 1 1 calc R . .
H1C H 0.7115 0.5233 0.7973 0.047 Uiso 1 1 calc R . .
C2 C 0.5490(3) 0.5116(2) 0.81006(18) 0.0246(7) Uani 1 1 d . . .
C3 C 0.4867(2) 0.50670(19) 0.73226(17) 0.0220(7) Uani 1 1 d . . .
C4 C 0.5265(3) 0.53631(19) 0.67253(17) 0.0232(7) Uani 1 1 d . . .
H4 H 0.5963 0.5624 0.6792 0.028 Uiso 1 1 calc R . .
C5 C 0.4611(3) 0.52710(18) 0.60043(17) 0.0222(7) Uani 1 1 d . . .
C6 C 0.3588(2) 0.48711(18) 0.59494(17) 0.0206(6) Uani 1 1 d . . .
H6 H 0.3123 0.4795 0.5482 0.025 Uiso 1 1 calc R . .
C7 C 0.3272(2) 0.45940(18) 0.65800(16) 0.0201(6) Uani 1 1 d . . .
C8 C 0.2234(2) 0.41320(18) 0.65791(17) 0.0190(6) Uani 1 1 d . . .
C9 C 0.1544(3) 0.39085(19) 0.58540(17) 0.0229(7) Uani 1 1 d . . .
H9A H 0.0933 0.3573 0.5939 0.034 Uiso 1 1 calc R . .
H9B H 0.2014 0.3638 0.5557 0.034 Uiso 1 1 calc R . .
H9C H 0.1231 0.4369 0.5590 0.034 Uiso 1 1 calc R . .
C10 C 0.5515(3) 0.4741(2) 0.93483(18) 0.0323(8) Uani 1 1 d . . .
C11 C 0.5424(3) 0.5364(2) 0.98279(19) 0.0332(8) Uani 1 1 d . . .
C12 C 0.5864(3) 0.5258(3) 1.0580(2) 0.0409(10) Uani 1 1 d . . .
H12 H 0.5831 0.5667 1.0915 0.049 Uiso 1 1 calc R . .
C13 C 0.6341(3) 0.4576(3) 1.0842(2) 0.0412(10) Uani 1 1 d . . .
H13 H 0.6613 0.4514 1.1356 0.049 Uiso 1 1 calc R . .
C14 C 0.6423(3) 0.3986(3) 1.0364(2) 0.0406(9) Uani 1 1 d . . .
H14 H 0.6767 0.3522 1.0554 0.049 Uiso 1 1 calc R . .
C15 C 0.6015(3) 0.4046(2) 0.9603(2) 0.0342(8) Uani 1 1 d . . .
C16 C 0.4894(3) 0.6115(3) 0.9563(2) 0.0397(9) Uani 1 1 d . . .
H16 H 0.4645 0.6079 0.9015 0.048 Uiso 1 1 calc R . .
C17 C 0.5716(4) 0.6780(3) 0.9718(2) 0.0530(11) Uani 1 1 d . . .
H17A H 0.5989 0.6818 1.0251 0.080 Uiso 1 1 calc R . .
H17B H 0.5338 0.7257 0.9538 0.080 Uiso 1 1 calc R . .
H17C H 0.6348 0.6691 0.9465 0.080 Uiso 1 1 calc R . .
C18 C 0.3861(4) 0.6289(3) 0.9906(2) 0.0512(11) Uani 1 1 d . . .
H18A H 0.3355 0.5848 0.9838 0.077 Uiso 1 1 calc R . .
H18B H 0.3475 0.6739 0.9664 0.077 Uiso 1 1 calc R . .
H18C H 0.4095 0.6392 1.0434 0.077 Uiso 1 1 calc R . .
C19 C 0.6194(3) 0.3368(3) 0.9108(2) 0.0452(10) Uani 1 1 d . . .
H19 H 0.6455 0.2943 0.9461 0.054 Uiso 1 1 calc R . .
C20 C 0.7167(3) 0.3505(3) 0.8699(2) 0.0450(10) Uani 1 1 d . . .
H20A H 0.7332 0.3031 0.8455 0.068 Uiso 1 1 calc R . .
H20B H 0.7830 0.3664 0.9052 0.068 Uiso 1 1 calc R . .
H20C H 0.6963 0.3907 0.8328 0.068 Uiso 1 1 calc R . .
C21 C 0.5197(3) 0.3043(3) 0.8598(3) 0.0494(10) Uani 1 1 d . . .
H21A H 0.4965 0.3397 0.8186 0.074 Uiso 1 1 calc R . .
H21B H 0.4580 0.2973 0.8869 0.074 Uiso 1 1 calc R . .
H21C H 0.5397 0.2549 0.8407 0.074 Uiso 1 1 calc R . .
C22 C 0.1111(2) 0.34498(18) 0.72711(16) 0.0188(6) Uani 1 1 d . . .
C23 C 0.0057(3) 0.37565(19) 0.73044(17) 0.0226(6) Uani 1 1 d . . .
C24 C -0.0810(3) 0.3241(2) 0.73334(18) 0.0283(7) Uani 1 1 d . . .
H24 H -0.1535 0.3431 0.7358 0.034 Uiso 1 1 calc R . .
C25 C -0.0638(3) 0.2462(2) 0.73265(19) 0.0286(7) Uani 1 1 d . . .
H25 H -0.1248 0.2122 0.7327 0.034 Uiso 1 1 calc R . .
C26 C 0.0414(3) 0.21741(19) 0.73186(18) 0.0270(7) Uani 1 1 d . . .
H26 H 0.0526 0.1636 0.7326 0.032 Uiso 1 1 calc R . .
C27 C 0.1326(3) 0.26655(18) 0.73003(17) 0.0226(7) Uani 1 1 d . . .
C28 C -0.0158(2) 0.46094(19) 0.73264(18) 0.0239(7) Uani 1 1 d . . .
H28 H 0.0531 0.4878 0.7234 0.029 Uiso 1 1 calc R . .
C29 C -0.1131(3) 0.4861(2) 0.6727(2) 0.0309(8) Uani 1 1 d . . .
H29A H -0.0999 0.4687 0.6244 0.046 Uiso 1 1 calc R . .
H29B H -0.1191 0.5420 0.6728 0.046 Uiso 1 1 calc R . .
H29C H -0.1829 0.4636 0.6827 0.046 Uiso 1 1 calc R . .
C30 C -0.0351(3) 0.4841(2) 0.8095(2) 0.0354(8) Uani 1 1 d . . .
H30A H -0.0467 0.5395 0.8110 0.053 Uiso 1 1 calc R . .
H30B H 0.0303 0.4699 0.8464 0.053 Uiso 1 1 calc R . .
H30C H -0.1014 0.4577 0.8204 0.053 Uiso 1 1 calc R . .
C31 C 0.2474(3) 0.23297(19) 0.72952(18) 0.0255(7) Uani 1 1 d . . .
H31 H 0.3020 0.2763 0.7346 0.031 Uiso 1 1 calc R . .
C32 C 0.2523(3) 0.1924(2) 0.6561(2) 0.0333(8) Uani 1 1 d . . .
H32A H 0.2046 0.1468 0.6516 0.050 Uiso 1 1 calc R . .
H32B H 0.3296 0.1773 0.6549 0.050 Uiso 1 1 calc R . .
H32C H 0.2258 0.2273 0.6149 0.050 Uiso 1 1 calc R . .
C33 C 0.2836(3) 0.1790(2) 0.7948(2) 0.0339(8) Uani 1 1 d . . .
H33A H 0.2800 0.2060 0.8410 0.051 Uiso 1 1 calc R . .
H33B H 0.3605 0.1618 0.7952 0.051 Uiso 1 1 calc R . .
H33C H 0.2336 0.1346 0.7901 0.051 Uiso 1 1 calc R . .
C34 C 0.6087(3) 0.5842(3) 0.5437(2) 0.0413(10) Uani 1 1 d . . .
H34D H 0.6193 0.6306 0.5740 0.062 Uiso 1 1 calc R . .
H34E H 0.6210 0.5960 0.4937 0.062 Uiso 1 1 calc R . .
H34F H 0.6623 0.5450 0.5656 0.062 Uiso 1 1 calc R . .
C35 C 0.4210(3) 0.5530(2) 0.46783(19) 0.0366(9) Uani 1 1 d . . .
H35D H 0.4150 0.5002 0.4498 0.055 Uiso 1 1 calc R . .
H35E H 0.4518 0.5853 0.4328 0.055 Uiso 1 1 calc R . .
H35F H 0.3467 0.5719 0.4726 0.055 Uiso 1 1 calc R . .
N1 N 0.4990(2) 0.48086(18) 0.85867(15) 0.0278(6) Uani 1 1 d . . .
N2 N 0.3891(2) 0.46904(15) 0.72561(14) 0.0210(5) Uani 1 1 d . . .
N3 N 0.20293(19) 0.39576(14) 0.72193(13) 0.0171(5) Uani 1 1 d . . .
N4 N 0.4952(2) 0.55577(17) 0.54017(15) 0.0281(6) Uani 1 1 d . . .
Cl1 Cl 0.23348(7) 0.57088(5) 0.82096(5) 0.03484(19) Uani 1 1 d . . .
Cl2 Cl 0.27075(7) 0.37498(5) 0.91076(4) 0.0358(2) Uani 1 1 d . . .
Fe1 Fe 0.31526(4) 0.45023(3) 0.81884(2) 0.01963(11) Uani 1 1 d . . .
C1A C 1.1560(2) 0.76812(19) 0.76620(18) 0.0239(7) Uani 1 1 d . . .
H1A1 H 1.1681 0.7128 0.7719 0.036 Uiso 1 1 calc R . .
H1A2 H 1.1933 0.7944 0.8110 0.036 Uiso 1 1 calc R . .
H1A3 H 1.1870 0.7863 0.7237 0.036 Uiso 1 1 calc R . .
C2A C 1.0331(2) 0.78471(17) 0.75398(17) 0.0185(6) Uani 1 1 d . . .
C3A C 0.9745(2) 0.78266(17) 0.81865(17) 0.0177(6) Uani 1 1 d . . .
C4A C 1.0201(2) 0.75246(18) 0.88630(16) 0.0199(6) Uani 1 1 d . . .
H4A H 1.0920 0.7294 0.8939 0.024 Uiso 1 1 calc R . .
C5A C 0.9584(3) 0.75620(18) 0.94468(17) 0.0213(6) Uani 1 1 d . . .
C6A C 0.8518(3) 0.79196(18) 0.92895(17) 0.0224(7) Uani 1 1 d . . .
H6A H 0.8079 0.7975 0.9665 0.027 Uiso 1 1 calc R . .
C7A C 0.8130(2) 0.81849(18) 0.85847(16) 0.0189(6) Uani 1 1 d . . .
C8A C 0.7007(2) 0.85488(18) 0.83433(17) 0.0211(6) Uani 1 1 d . . .
C9A C 0.6386(3) 0.8845(2) 0.89171(18) 0.0276(7) Uani 1 1 d . . .
H9A1 H 0.5648 0.9029 0.8678 0.041 Uiso 1 1 calc R . .
H9A2 H 0.6808 0.9268 0.9186 0.041 Uiso 1 1 calc R . .
H9A3 H 0.6298 0.8434 0.9264 0.041 Uiso 1 1 calc R . .
C10A C 1.0231(2) 0.81627(19) 0.62843(16) 0.0187(6) Uani 1 1 d . . .
C11A C 1.0454(2) 0.75470(18) 0.58462(17) 0.0209(6) Uani 1 1 d . . .
C12A C 1.0963(3) 0.7710(2) 0.52394(18) 0.0242(7) Uani 1 1 d . . .
H12A H 1.1130 0.7301 0.4936 0.029 Uiso 1 1 calc R . .
C13A C 1.1228(3) 0.8446(2) 0.50719(17) 0.0254(7) Uani 1 1 d . . .
H13A H 1.1598 0.8540 0.4668 0.030 Uiso 1 1 calc R . .
C14A C 1.0953(2) 0.9055(2) 0.54973(17) 0.0229(7) Uani 1 1 d . . .
H14A H 1.1120 0.9564 0.5372 0.027 Uiso 1 1 calc R . .
C15A C 1.0434(2) 0.89238(18) 0.61058(17) 0.0202(6) Uani 1 1 d . . .
C16A C 1.0092(3) 0.67317(18) 0.59846(18) 0.0235(7) Uani 1 1 d . . .
H16A H 0.9845 0.6722 0.6474 0.028 Uiso 1 1 calc R . .
C17A C 1.1037(3) 0.6152(2) 0.6008(2) 0.0310(8) Uani 1 1 d . . .
H17D H 1.1307 0.6162 0.5538 0.047 Uiso 1 1 calc R . .
H17E H 1.0759 0.5639 0.6091 0.047 Uiso 1 1 calc R . .
H17F H 1.1651 0.6284 0.6411 0.047 Uiso 1 1 calc R . .
C18A C 0.9079(3) 0.6529(2) 0.53866(19) 0.0300(7) Uani 1 1 d . . .
H18D H 0.8473 0.6895 0.5406 0.045 Uiso 1 1 calc R . .
H18E H 0.8822 0.6011 0.5473 0.045 Uiso 1 1 calc R . .
H18F H 0.9295 0.6552 0.4899 0.045 Uiso 1 1 calc R . .
C19A C 1.0100(2) 0.95768(18) 0.65611(17) 0.0227(6) Uani 1 1 d . . .
H19A H 0.9450 0.9396 0.6780 0.027 Uiso 1 1 calc R . .
C20A C 1.1039(3) 0.9786(2) 0.7205(2) 0.0303(7) Uani 1 1 d . . .
H20D H 1.1228 0.9338 0.7523 0.045 Uiso 1 1 calc R . .
H20E H 1.0787 1.0202 0.7492 0.045 Uiso 1 1 calc R . .
H20F H 1.1700 0.9951 0.7011 0.045 Uiso 1 1 calc R . .
C21A C 0.9714(3) 1.0284(2) 0.6097(2) 0.0320(8) Uani 1 1 d . . .
H21D H 1.0343 1.0493 0.5894 0.048 Uiso 1 1 calc R . .
H21E H 0.9442 1.0670 0.6408 0.048 Uiso 1 1 calc R . .
H21F H 0.9109 1.0142 0.5692 0.048 Uiso 1 1 calc R . .
C22A C 0.5694(2) 0.90025(19) 0.73204(17) 0.0214(6) Uani 1 1 d . . .
C23A C 0.4770(2) 0.8569(2) 0.69645(17) 0.0227(7) Uani 1 1 d . . .
C24A C 0.3842(3) 0.8975(2) 0.66017(19) 0.0286(7) Uani 1 1 d . . .
H24A H 0.3202 0.8703 0.6360 0.034 Uiso 1 1 calc R . .
C25A C 0.3839(3) 0.9770(2) 0.6589(2) 0.0305(8) Uani 1 1 d . . .
H25A H 0.3203 1.0036 0.6335 0.037 Uiso 1 1 calc R . .
C26A C 0.4753(3) 1.0177(2) 0.69421(19) 0.0280(7) Uani 1 1 d . . .
H26A H 0.4739 1.0721 0.6929 0.034 Uiso 1 1 calc R . .
C27A C 0.5696(2) 0.97993(19) 0.73182(17) 0.0226(7) Uani 1 1 d . . .
C28A C 0.4797(3) 0.7707(2) 0.69905(19) 0.0276(7) Uani 1 1 d . . .
H28A H 0.5561 0.7544 0.6923 0.033 Uiso 1 1 calc R . .
C29A C 0.4617(3) 0.7401(2) 0.7741(2) 0.0326(8) Uani 1 1 d . . .
H29D H 0.5217 0.7588 0.8130 0.049 Uiso 1 1 calc R . .
H29E H 0.4628 0.6840 0.7734 0.049 Uiso 1 1 calc R . .
H29F H 0.3894 0.7579 0.7840 0.049 Uiso 1 1 calc R . .
C30A C 0.3956(3) 0.7330(2) 0.6378(2) 0.0350(8) Uani 1 1 d . . .
H30D H 0.3194 0.7445 0.6450 0.052 Uiso 1 1 calc R . .
H30E H 0.4071 0.6774 0.6394 0.052 Uiso 1 1 calc R . .
H30F H 0.4065 0.7527 0.5897 0.052 Uiso 1 1 calc R . .
C31A C 0.6713(3) 1.0266(2) 0.76753(18) 0.0267(7) Uani 1 1 d . . .
H31A H 0.7206 0.9925 0.8031 0.032 Uiso 1 1 calc R . .
C32A C 0.6396(4) 1.0952(3) 0.8104(3) 0.0535(12) Uani 1 1 d . . .
H32D H 0.5983 1.1323 0.7759 0.080 Uiso 1 1 calc R . .
H32E H 0.7075 1.1193 0.8376 0.080 Uiso 1 1 calc R . .
H32F H 0.5924 1.0783 0.8453 0.080 Uiso 1 1 calc R . .
C33A C 0.7388(3) 1.0536(2) 0.7097(2) 0.0388(9) Uani 1 1 d . . .
H33D H 0.6939 1.0896 0.6758 0.058 Uiso 1 1 calc R . .
H33E H 0.7585 1.0094 0.6818 0.058 Uiso 1 1 calc R . .
H33F H 0.8073 1.0790 0.7344 0.058 Uiso 1 1 calc R . .
N1A N 0.97312(18) 0.80398(14) 0.69244(13) 0.0156(5) Uani 1 1 d . . .
N2A N 0.87305(19) 0.81461(15) 0.80442(13) 0.0181(5) Uani 1 1 d . . .
N3A N 0.66937(19) 0.85975(15) 0.76390(14) 0.0187(5) Uani 1 1 d . . .
N4A N 1.0001(2) 0.72745(17) 1.01205(15) 0.0276(6) Uani 1 1 d . . .
Cl1A Cl 0.75820(6) 0.68186(4) 0.69731(4) 0.02509(16) Uani 1 1 d . . .
Cl2A Cl 0.72743(6) 0.87056(5) 0.58362(4) 0.02789(17) Uani 1 1 d . . .
Fe1A Fe 0.78923(3) 0.81430(3) 0.69453(2) 0.01583(11) Uani 1 1 d . . .
C1S C 0.4735(6) 0.2704(4) 0.5526(4) 0.091(2) Uani 1 1 d . B .
H1S1 H 0.3988 0.2881 0.5599 0.109 Uiso 1 1 calc R . .
H1S2 H 0.4643 0.2408 0.5061 0.109 Uiso 1 1 calc R . .
C2S C 0.5478(4) 0.3370(3) 0.5487(3) 0.0549(12) Uani 1 1 d . B .
H2S1 H 0.5944 0.3293 0.5103 0.066 Uiso 1 1 calc R . .
H2S2 H 0.5039 0.3847 0.5377 0.066 Uiso 1 1 calc R . .
C3S C 0.6167(5) 0.3396(3) 0.6223(4) 0.0780(17) Uani 1 1 d . . .
H3S1 H 0.6918 0.3607 0.6204 0.094 Uiso 1 1 calc R A 1
H3S2 H 0.5809 0.3713 0.6561 0.094 Uiso 1 1 calc R A 1
C4S C 0.6240(12) 0.2603(6) 0.6457(8) 0.072(5) Uani 0.61(3) 1 d P B 1
H4S1 H 0.6885 0.2353 0.6293 0.086 Uiso 0.61(3) 1 calc PR B 1
H4S2 H 0.6353 0.2574 0.7002 0.086 Uiso 0.61(3) 1 calc PR B 1
C4SA C 0.565(2) 0.2771(12) 0.6679(10) 0.083(6) Uani 0.39(3) 1 d P B 2
H4S3 H 0.6234 0.2549 0.7069 0.099 Uiso 0.39(3) 1 calc PR B 2
H4S4 H 0.5047 0.2987 0.6910 0.099 Uiso 0.39(3) 1 calc PR B 2
O1S O 0.5243(3) 0.22274(18) 0.6146(2) 0.0606(9) Uani 1 1 d . . .
C5S C 1.0723(4) 0.9909(4) 0.9211(3) 0.0676(14) Uani 1 1 d . . .
H5S1 H 1.1315 1.0230 0.9060 0.081 Uiso 1 1 calc R . .
H5S2 H 1.0924 0.9363 0.9175 0.081 Uiso 1 1 calc R . .
C6S C 0.9618(3) 1.0075(3) 0.8757(2) 0.0494(11) Uani 1 1 d . . .
H6S1 H 0.9617 1.0598 0.8549 0.059 Uiso 1 1 calc R . .
H6S2 H 0.9461 0.9708 0.8342 0.059 Uiso 1 1 calc R . .
C7S C 1.0551(5) 1.0107(3) 0.9976(3) 0.0622(13) Uani 1 1 d . . .
H7S1 H 1.0647 1.0662 1.0074 0.075 Uiso 1 1 calc R . .
H7S2 H 1.1070 0.9819 1.0355 0.075 Uiso 1 1 calc R . .
C8S C 0.9330(4) 0.9856(3) 0.9946(3) 0.0541(11) Uani 1 1 d . . .
H8S1 H 0.9289 0.9304 1.0058 0.065 Uiso 1 1 calc R . .
H8S2 H 0.8980 1.0150 1.0304 0.065 Uiso 1 1 calc R . .
O2S O 0.8786(3) 1.0016(2) 0.91980(17) 0.0558(8) Uani 1 1 d . . .

loop_
_atom_site_aniso_label
_atom_site_aniso_U_11
_atom_site_aniso_U_22
_atom_site_aniso_U_33
_atom_site_aniso_U_23
_atom_site_aniso_U_13
_atom_site_aniso_U_12
C34A 0.0234(16) 0.047(2) 0.0305(19) 0.0132(16) 0.0025(14) 0.0063(16)
C35A 0.054(2) 0.081(3) 0.0213(19) 0.015(2) 0.0136(18) 0.032(2)
C1 0.0213(16) 0.048(2) 0.0238(17) 0.0030(15) 0.0040(14) -0.0100(15)
C2 0.0202(15) 0.0339(18) 0.0198(16) 0.0017(13) 0.0037(13) -0.0043(13)
C3 0.0169(14) 0.0303(17) 0.0190(16) -0.0059(13) 0.0042(12) -0.0048(13)
C4 0.0196(15) 0.0305(17) 0.0205(16) -0.0024(13) 0.0060(12) -0.0066(13)
C5 0.0231(15) 0.0270(17) 0.0177(16) -0.0045(12) 0.0069(13) -0.0054(13)
C6 0.0215(15) 0.0240(16) 0.0165(15) -0.0015(12) 0.0041(12) 0.0001(13)
C7 0.0175(14) 0.0241(16) 0.0193(15) -0.0044(12) 0.0051(12) -0.0001(12)
C8 0.0142(14) 0.0213(15) 0.0213(16) -0.0011(12) 0.0031(12) 0.0035(12)
C9 0.0211(15) 0.0287(17) 0.0182(15) 0.0006(12) 0.0018(12) -0.0051(13)
C10 0.0167(15) 0.063(3) 0.0167(16) 0.0029(16) 0.0024(12) -0.0151(15)
C11 0.0199(15) 0.058(2) 0.0210(17) -0.0008(16) 0.0025(13) -0.0119(16)
C12 0.0268(17) 0.077(3) 0.0194(18) -0.0060(18) 0.0062(15) -0.0141(19)
C13 0.0236(16) 0.077(3) 0.0227(18) 0.0039(19) 0.0026(14) -0.0100(19)
C14 0.0231(17) 0.067(3) 0.031(2) 0.0125(19) 0.0011(15) -0.0064(18)
C15 0.0200(15) 0.056(2) 0.0268(18) 0.0053(17) 0.0040(14) -0.0085(16)
C16 0.040(2) 0.058(3) 0.0206(17) -0.0054(17) 0.0054(15) -0.0081(19)
C17 0.064(3) 0.063(3) 0.032(2) -0.003(2) 0.011(2) -0.019(2)
C18 0.042(2) 0.081(3) 0.032(2) 0.001(2) 0.0106(18) 0.000(2)
C19 0.035(2) 0.061(3) 0.040(2) 0.0052(19) 0.0082(17) -0.0069(18)
C20 0.036(2) 0.050(2) 0.051(2) 0.014(2) 0.0131(19) 0.0037(18)
C21 0.044(2) 0.042(2) 0.063(3) -0.001(2) 0.011(2) 0.001(2)
C22 0.0162(14) 0.0250(16) 0.0144(14) 0.0017(12) 0.0002(11) -0.0051(12)
C23 0.0204(15) 0.0279(17) 0.0193(15) 0.0033(13) 0.0034(12) -0.0009(13)
C24 0.0170(14) 0.037(2) 0.0313(18) 0.0041(15) 0.0045(13) -0.0056(14)
C25 0.0208(16) 0.0304(18) 0.0329(18) 0.0046(15) 0.0001(14) -0.0097(14)
C26 0.0302(17) 0.0219(16) 0.0261(17) 0.0018(13) -0.0022(14) -0.0045(14)
C27 0.0219(15) 0.0284(18) 0.0156(15) 0.0017(12) -0.0012(12) -0.0039(13)
C28 0.0161(14) 0.0256(17) 0.0307(17) 0.0023(13) 0.0065(12) -0.0005(13)
C29 0.0291(17) 0.0236(17) 0.038(2) 0.0025(15) 0.0011(15) 0.0017(14)
C30 0.0277(18) 0.042(2) 0.038(2) -0.0085(17) 0.0115(15) -0.0041(16)
C31 0.0247(16) 0.0233(17) 0.0265(17) 0.0006(13) -0.0009(13) 0.0027(13)
C32 0.0330(18) 0.036(2) 0.0311(19) 0.0029(16) 0.0057(15) 0.0098(16)
C33 0.0318(18) 0.0351(19) 0.0316(19) 0.0041(16) -0.0023(15) 0.0066(16)
C34 0.040(2) 0.062(3) 0.0242(18) 0.0006(17) 0.0122(16) -0.0253(19)
C35 0.041(2) 0.048(2) 0.0192(17) 0.0041(15) 0.0029(15) -0.0175(18)
N1 0.0203(13) 0.0457(17) 0.0165(13) -0.0007(12) 0.0010(11) -0.0085(12)
N2 0.0174(12) 0.0295(15) 0.0159(12) 0.0006(10) 0.0025(10) -0.0044(10)
N3 0.0150(12) 0.0202(13) 0.0163(13) 0.0008(10) 0.0032(10) -0.0007(10)
N4 0.0293(14) 0.0381(17) 0.0178(14) -0.0025(12) 0.0063(11) -0.0132(13)
Cl1 0.0306(4) 0.0285(4) 0.0416(5) -0.0010(4) -0.0037(4) 0.0011(3)
Cl2 0.0396(4) 0.0432(5) 0.0226(4) 0.0119(3) 0.0007(3) -0.0114(4)
Fe1 0.0154(2) 0.0295(3) 0.0144(2) 0.0008(2) 0.00381(17) -0.0036(2)
C1A 0.0178(15) 0.0318(18) 0.0222(16) 0.0012(13) 0.0036(13) 0.0026(13)
C2A 0.0188(14) 0.0180(14) 0.0191(15) -0.0024(12) 0.0043(12) 0.0004(12)
C3A 0.0161(13) 0.0192(14) 0.0181(15) -0.0033(12) 0.0036(12) 0.0000(12)
C4A 0.0155(14) 0.0249(16) 0.0189(15) 0.0002(13) 0.0024(12) 0.0014(12)
C5A 0.0196(15) 0.0236(16) 0.0201(15) 0.0022(12) 0.0018(12) -0.0010(12)
C6A 0.0206(14) 0.0282(18) 0.0187(15) 0.0000(12) 0.0045(12) 0.0041(12)
C7A 0.0164(13) 0.0235(15) 0.0169(14) -0.0019(12) 0.0030(11) 0.0031(13)
C8A 0.0174(14) 0.0249(16) 0.0218(16) 0.0026(13) 0.0063(12) 0.0018(12)
C9A 0.0205(15) 0.043(2) 0.0200(16) 0.0019(14) 0.0055(13) 0.0098(14)
C10A 0.0115(12) 0.0288(16) 0.0159(14) 0.0009(13) 0.0026(10) 0.0005(13)
C11A 0.0157(14) 0.0254(16) 0.0210(15) 0.0002(13) 0.0014(12) 0.0017(12)
C12A 0.0213(15) 0.0335(19) 0.0193(16) 0.0007(13) 0.0074(13) 0.0085(13)
C13A 0.0214(15) 0.0391(19) 0.0169(15) 0.0068(13) 0.0067(12) 0.0042(13)
C14A 0.0162(14) 0.0303(17) 0.0217(16) 0.0052(13) 0.0023(12) -0.0020(13)
C15A 0.0126(13) 0.0277(17) 0.0201(15) 0.0018(12) 0.0020(11) 0.0001(12)
C16A 0.0243(15) 0.0250(17) 0.0222(16) 0.0002(13) 0.0068(13) -0.0008(13)
C17A 0.0331(18) 0.0305(19) 0.0309(18) 0.0005(15) 0.0095(15) 0.0043(15)
C18A 0.0315(17) 0.0305(18) 0.0276(18) -0.0050(14) 0.0042(15) -0.0011(15)
C19A 0.0215(14) 0.0230(16) 0.0244(16) -0.0004(13) 0.0066(12) -0.0043(13)
C20A 0.0318(17) 0.0290(18) 0.0296(18) -0.0058(14) 0.0044(14) -0.0034(14)
C21A 0.0374(19) 0.0254(18) 0.0331(19) 0.0010(14) 0.0063(16) 0.0018(15)
C22A 0.0167(14) 0.0332(17) 0.0152(15) 0.0004(13) 0.0052(12) 0.0056(13)
C23A 0.0148(14) 0.0343(18) 0.0195(16) 0.0006(13) 0.0048(12) 0.0039(13)
C24A 0.0173(15) 0.042(2) 0.0266(18) 0.0034(15) 0.0038(13) 0.0024(14)
C25A 0.0153(15) 0.043(2) 0.0320(19) 0.0069(15) 0.0020(13) 0.0117(14)
C26A 0.0227(16) 0.0345(19) 0.0277(17) 0.0040(14) 0.0076(14) 0.0062(14)
C27A 0.0189(14) 0.0310(17) 0.0187(16) -0.0003(13) 0.0057(12) 0.0049(13)
C28A 0.0168(15) 0.0350(19) 0.0311(19) -0.0014(14) 0.0044(14) 0.0010(14)
C29A 0.0230(17) 0.038(2) 0.0357(19) 0.0055(16) 0.0039(14) -0.0052(15)
C30A 0.0274(18) 0.040(2) 0.036(2) -0.0073(16) 0.0027(15) 0.0008(16)
C31A 0.0236(16) 0.0320(19) 0.0230(17) -0.0003(14) 0.0000(14) 0.0049(14)
C32A 0.043(2) 0.065(3) 0.053(3) -0.035(2) 0.010(2) -0.003(2)
C33A 0.0359(19) 0.044(2) 0.038(2) -0.0089(17) 0.0104(17) -0.0130(17)
N1A 0.0137(10) 0.0166(12) 0.0169(12) -0.0016(10) 0.0044(9) -0.0010(10)
N2A 0.0182(11) 0.0211(12) 0.0153(12) -0.0022(11) 0.0037(9) 0.0034(11)
N3A 0.0126(11) 0.0261(14) 0.0174(13) -0.0021(10) 0.0021(10) 0.0030(10)
N4A 0.0229(13) 0.0427(17) 0.0168(13) 0.0101(12) 0.0023(11) 0.0060(12)
Cl1A 0.0214(3) 0.0217(4) 0.0336(4) -0.0028(3) 0.0087(3) -0.0033(3)
Cl2A 0.0274(4) 0.0392(4) 0.0169(3) 0.0058(3) 0.0035(3) 0.0083(3)
Fe1A 0.0140(2) 0.0207(2) 0.0127(2) -0.00051(18) 0.00223(17) 0.00081(19)
C1S 0.078(4) 0.096(5) 0.087(4) 0.027(4) -0.017(3) -0.032(4)
C2S 0.059(3) 0.054(3) 0.054(3) -0.004(2) 0.016(2) 0.004(2)
C3S 0.071(3) 0.056(3) 0.097(4) 0.011(3) -0.015(3) -0.012(3)
C4S 0.063(8) 0.058(6) 0.082(8) 0.008(5) -0.024(6) -0.010(5)
C4SA 0.068(12) 0.099(13) 0.086(12) -0.035(10) 0.025(9) 0.015(10)
O1S 0.0516(18) 0.0409(17) 0.090(3) 0.0013(17) 0.0153(18) -0.0014(14)
C5S 0.053(3) 0.085(4) 0.064(3) 0.000(3) 0.009(2) 0.015(3)
C6S 0.039(2) 0.063(3) 0.045(2) -0.003(2) 0.0021(19) 0.009(2)
C7S 0.078(3) 0.061(3) 0.042(3) 0.007(2) -0.005(2) 0.017(3)
C8S 0.064(3) 0.054(3) 0.043(2) 0.006(2) 0.005(2) -0.007(2)
O2S 0.0481(16) 0.076(2) 0.0412(17) 0.0067(15) 0.0036(14) -0.0019(16)

loop_
_atom_type_symbol
_atom_type_description
_atom_type_scat_dispersion_real
_atom_type_scat_dispersion_imag
_atom_type_scat_source
C C 0.0181 0.0091 'International Tables Vol C Tables 4.2.6.8 and 6.1.1.4'
H H 0.0000 0.0000 'International Tables Vol C Tables 4.2.6.8 and 6.1.1.4'
N N 0.0311 0.0180 'International Tables Vol C Tables 4.2.6.8 and 6.1.1.4'
Cl Cl 0.3639 0.7018 'International Tables Vol C Tables 4.2.6.8 and 6.1.1.4'
Fe Fe -1.1336 3.1974 'International Tables Vol C Tables 4.2.6.8 and 6.1.1.4'
O O 0.0492 0.0322 'International Tables Vol C Tables 4.2.6.8 and 6.1.1.4'

loop_
_geom_angle_atom_site_label_1
_geom_angle_atom_site_label_2
_geom_angle_atom_site_label_3
_geom_angle
N1 C2 C1 126.2(3)
N1 C2 C3 114.9(3)
C1 C2 C3 118.9(3)
N2 C3 C4 122.8(3)
N2 C3 C2 113.7(3)
C4 C3 C2 123.5(3)
C3 C4 C5 118.8(3)
N4 C5 C6 121.4(3)
N4 C5 C4 121.3(3)
C6 C5 C4 117.2(3)
C7 C6 C5 119.3(3)
N2 C7 C6 122.9(3)
N2 C7 C8 113.6(3)
C6 C7 C8 123.5(3)
N3 C8 C9 125.9(3)
N3 C8 C7 115.4(3)
C9 C8 C7 118.6(3)
C15 C10 C11 122.4(3)
C15 C10 N1 119.2(3)
C11 C10 N1 118.2(3)
C12 C11 C10 116.9(4)
C12 C11 C16 120.1(4)
C10 C11 C16 123.0(3)
C13 C12 C11 121.6(4)
C14 C13 C12 120.0(4)
C13 C14 C15 122.1(4)
C10 C15 C14 116.9(4)
C10 C15 C19 124.8(3)
C14 C15 C19 118.2(4)
C11 C16 C17 112.1(3)
C11 C16 C18 112.0(3)
C17 C16 C18 109.2(4)
C21 C19 C20 111.0(4)
C21 C19 C15 118.6(3)
C20 C19 C15 112.1(3)
C27 C22 C23 122.7(3)
C27 C22 N3 117.8(3)
C23 C22 N3 119.5(3)
C24 C23 C22 117.3(3)
C24 C23 C28 120.0(3)
C22 C23 C28 122.8(3)
C25 C24 C23 121.4(3)
C26 C25 C24 120.3(3)
C25 C26 C27 121.0(3)
C22 C27 C26 117.3(3)
C22 C27 C31 123.1(3)
C26 C27 C31 119.6(3)
C23 C28 C29 112.2(3)
C23 C28 C30 109.9(3)
C29 C28 C30 111.3(3)
C27 C31 C33 111.7(3)
C27 C31 C32 111.4(3)
C33 C31 C32 110.8(3)
C2 N1 C10 122.0(3)
C2 N1 Fe1 115.5(2)
C10 N1 Fe1 122.08(19)
C3 N2 C7 118.9(3)
C3 N2 Fe1 120.1(2)
C7 N2 Fe1 119.13(19)
C8 N3 C22 119.1(3)
C8 N3 Fe1 115.9(2)
C22 N3 Fe1 125.01(18)
C5 N4 C34 121.3(3)
C5 N4 C35 120.3(3)
C34 N4 C35 118.3(3)
N2 Fe1 N3 72.92(9)
N2 Fe1 Cl2 152.67(8)
N3 Fe1 Cl2 98.78(7)
N2 Fe1 N1 71.90(10)
N3 Fe1 N1 140.46(9)
Cl2 Fe1 N1 104.19(8)
N2 Fe1 Cl1 96.77(8)
N3 Fe1 Cl1 101.28(7)
Cl2 Fe1 Cl1 110.47(4)
N1 Fe1 Cl1 100.22(8)
N1A C2A C3A 115.8(3)
N1A C2A C1A 125.4(3)
C3A C2A C1A 118.7(3)
N2A C3A C4A 123.1(3)
N2A C3A C2A 112.9(3)
C4A C3A C2A 124.0(3)
C3A C4A C5A 119.2(3)
N4A C5A C4A 121.1(3)
N4A C5A C6A 122.0(3)
C4A C5A C6A 116.9(3)
C7A C6A C5A 119.0(3)
N2A C7A C6A 122.9(3)
N2A C7A C8A 113.0(3)
C6A C7A C8A 124.1(3)
N3A C8A C9A 126.3(3)
N3A C8A C7A 114.6(3)
C9A C8A C7A 119.0(3)
C11A C10A C15A 122.3(3)
C11A C10A N1A 120.8(3)
C15A C10A N1A 116.9(3)
C10A C11A C12A 117.5(3)
C10A C11A C16A 122.0(3)
C12A C11A C16A 120.3(3)
C13A C12A C11A 121.6(3)
C12A C13A C14A 119.9(3)
C13A C14A C15A 120.8(3)
C14A C15A C10A 117.8(3)
C14A C15A C19A 121.6(3)
C10A C15A C19A 120.6(3)
C17A C16A C11A 112.8(3)
C17A C16A C18A 111.7(3)
C11A C16A C18A 108.3(3)
C15A C19A C21A 112.7(3)
C15A C19A C20A 111.8(3)
C21A C19A C20A 110.5(3)
C27A C22A C23A 122.4(3)
C27A C22A N3A 119.5(3)
C23A C22A N3A 117.9(3)
C24A C23A C22A 117.1(3)
C24A C23A C28A 122.2(3)
C22A C23A C28A 120.7(3)
C25A C24A C23A 121.0(3)
C26A C25A C24A 120.6(3)
C25A C26A C27A 120.6(3)
C22A C27A C26A 118.3(3)
C22A C27A C31A 122.3(3)
C26A C27A C31A 119.3(3)
C23A C28A C30A 113.6(3)
C23A C28A C29A 111.8(3)
C30A C28A C29A 109.2(3)
C32A C31A C27A 112.5(3)
C32A C31A C33A 109.6(3)
C27A C31A C33A 111.0(3)
C2A N1A C10A 120.6(2)
C2A N1A Fe1A 114.60(19)
C10A N1A Fe1A 124.77(17)
C3A N2A C7A 118.9(2)
C3A N2A Fe1A 117.37(19)
C7A N2A Fe1A 118.86(18)
C8A N3A C22A 121.3(2)
C8A N3A Fe1A 116.38(19)
C22A N3A Fe1A 121.94(19)
C5A N4A C34A 120.5(3)
C5A N4A C35A 120.8(3)
C34A N4A C35A 118.6(3)
N2A Fe1A N3A 72.72(9)
N2A Fe1A N1A 72.81(9)
N3A Fe1A N1A 141.76(9)
N2A Fe1A Cl2A 153.21(8)
N3A Fe1A Cl2A 102.38(7)
N1A Fe1A Cl2A 100.88(7)
N2A Fe1A Cl1A 91.93(8)
N3A Fe1A Cl1A 102.30(7)
N1A Fe1A Cl1A 94.89(7)
Cl2A Fe1A Cl1A 114.73(3)
O1S C1S C2S 108.2(4)
C3S C2S C1S 103.4(5)
C4S C3S C2S 103.9(6)
C2S C3S C4SA 104.9(8)
O1S C4S C3S 108.8(7)
O1S C4SA C3S 103.0(12)
C4SA O1S C1S 102.0(10)
C4S O1S C1S 105.3(5)
C6S C5S C7S 102.7(4)
O2S C6S C5S 109.5(4)
C5S C7S C8S 101.4(4)
O2S C8S C7S 104.5(4)
C6S O2S C8S 108.1(3)

loop_
_geom_bond_atom_site_label_1
_geom_bond_atom_site_label_2
_geom_bond_distance
C34A N4A 1.453(4)
C35A N4A 1.457(5)
C1 C2 1.492(4)
C2 N1 1.286(4)
C2 C3 1.497(4)
C3 N2 1.342(4)
C3 C4 1.379(5)
C4 C5 1.428(4)
C5 N4 1.348(4)
C5 C6 1.414(4)
C6 C7 1.374(4)
C7 N2 1.344(4)
C7 C8 1.497(4)
C8 N3 1.284(4)
C8 C9 1.495(4)
C10 C15 1.400(6)
C10 C11 1.419(6)
C10 N1 1.437(4)
C11 C12 1.403(5)
C11 C16 1.503(6)
C12 C13 1.373(7)
C13 C14 1.372(6)
C14 C15 1.403(5)
C15 C19 1.533(6)
C16 C17 1.525(6)
C16 C18 1.532(6)
C19 C21 1.503(6)
C19 C20 1.531(5)
C22 C27 1.394(5)
C22 C23 1.400(4)
C22 N3 1.442(4)
C23 C24 1.394(5)
C23 C28 1.515(5)
C24 C25 1.379(5)
C25 C26 1.375(5)
C26 C27 1.407(5)
C27 C31 1.515(5)
C28 C29 1.530(5)
C28 C30 1.530(5)
C31 C33 1.529(5)
C31 C32 1.536(5)
C34 N4 1.456(4)
C35 N4 1.468(4)
N1 Fe1 2.284(3)
N2 Fe1 2.100(2)
N3 Fe1 2.253(3)
Cl1 Fe1 2.3339(10)
Cl2 Fe1 2.2828(9)
C1A C2A 1.498(4)
C2A N1A 1.277(4)
C2A C3A 1.493(4)
C3A N2A 1.336(4)
C3A C4A 1.374(4)
C4A C5A 1.417(4)
C5A N4A 1.349(4)
C5A C6A 1.420(4)
C6A C7A 1.378(4)
C7A N2A 1.337(4)
C7A C8A 1.498(4)
C8A N3A 1.286(4)
C8A C9A 1.496(4)
C10A C11A 1.400(5)
C10A C15A 1.402(5)
C10A N1A 1.435(4)
C11A C12A 1.400(5)
C11A C16A 1.526(5)
C12A C13A 1.374(5)
C13A C14A 1.397(5)
C14A C15A 1.399(4)
C15A C19A 1.513(5)
C16A C17A 1.525(5)
C16A C18A 1.538(5)
C19A C21A 1.527(5)
C19A C20A 1.533(5)
C22A C27A 1.392(5)
C22A C23A 1.413(5)
C22A N3A 1.437(4)
C23A C24A 1.397(5)
C23A C28A 1.507(5)
C24A C25A 1.390(5)
C25A C26A 1.378(5)
C26A C27A 1.394(5)
C27A C31A 1.528(5)
C28A C30A 1.529(5)
C28A C29A 1.533(5)
C31A C32A 1.523(5)
C31A C33A 1.530(5)
N1A Fe1A 2.249(2)
N2A Fe1A 2.094(2)
N3A Fe1A 2.247(2)
Cl1A Fe1A 2.3468(9)
Cl2A Fe1A 2.2683(8)
C1S O1S 1.456(7)
C1S C2S 1.482(8)
C2S C3S 1.460(8)
C3S C4S 1.449(11)
C3S C4SA 1.57(2)
C4S O1S 1.406(10)
C4SA O1S 1.393(17)
C5S C6S 1.477(7)
C5S C7S 1.500(7)
C6S O2S 1.409(5)
C7S C8S 1.539(7)
C8S O2S 1.444(6)

loop_
_geom_torsion_atom_site_label_1
_geom_torsion_atom_site_label_2
_geom_torsion_atom_site_label_3
_geom_torsion_atom_site_label_4
_geom_torsion
N1 C2 C3 N2 -1.6(4)
C1 C2 C3 N2 178.0(3)
N1 C2 C3 C4 180.0(3)
C1 C2 C3 C4 -0.5(5)
N2 C3 C4 C5 0.4(5)
C2 C3 C4 C5 178.8(3)
C3 C4 C5 N4 179.1(3)
C3 C4 C5 C6 -0.5(5)
N4 C5 C6 C7 -179.6(3)
C4 C5 C6 C7 0.0(4)
C5 C6 C7 N2 0.5(5)
C5 C6 C7 C8 -177.0(3)
N2 C7 C8 N3 6.3(4)
C6 C7 C8 N3 -176.0(3)
N2 C7 C8 C9 -173.1(3)
C6 C7 C8 C9 4.7(5)
C15 C10 C11 C12 0.2(5)
N1 C10 C11 C12 174.8(3)
C15 C10 C11 C16 179.7(3)
N1 C10 C11 C16 -5.6(5)
C10 C11 C12 C13 -1.3(5)
C16 C11 C12 C13 179.1(3)
C11 C12 C13 C14 1.8(5)
C12 C13 C14 C15 -1.1(5)
C11 C10 C15 C14 0.4(5)
N1 C10 C15 C14 -174.2(3)
C11 C10 C15 C19 -176.7(3)
N1 C10 C15 C19 8.8(5)
C13 C14 C15 C10 0.0(5)
C13 C14 C15 C19 177.3(3)
C12 C11 C16 C17 60.7(4)
C10 C11 C16 C17 -118.8(4)
C12 C11 C16 C18 -62.4(4)
C10 C11 C16 C18 118.1(4)
C10 C15 C19 C21 -55.6(5)
C14 C15 C19 C21 127.3(4)
C10 C15 C19 C20 75.8(4)
C14 C15 C19 C20 -101.3(4)
C27 C22 C23 C24 -3.0(5)
N3 C22 C23 C24 178.3(3)
C27 C22 C23 C28 175.6(3)
N3 C22 C23 C28 -3.1(4)
C22 C23 C24 C25 -0.2(5)
C28 C23 C24 C25 -178.9(3)
C23 C24 C25 C26 2.4(5)
C24 C25 C26 C27 -1.5(5)
C23 C22 C27 C26 3.9(5)
N3 C22 C27 C26 -177.3(3)
C23 C22 C27 C31 -177.5(3)
N3 C22 C27 C31 1.2(4)
C25 C26 C27 C22 -1.6(5)
C25 C26 C27 C31 179.7(3)
C24 C23 C28 C29 -54.3(4)
C22 C23 C28 C29 127.1(3)
C24 C23 C28 C30 70.1(4)
C22 C23 C28 C30 -108.5(3)
C22 C27 C31 C33 126.3(3)
C26 C27 C31 C33 -55.2(4)
C22 C27 C31 C32 -109.2(4)
C26 C27 C31 C32 69.3(4)
C1 C2 N1 C10 -5.5(6)
C3 C2 N1 C10 174.0(3)
C1 C2 N1 Fe1 167.9(3)
C3 C2 N1 Fe1 -12.6(4)
C15 C10 N1 C2 -98.2(4)
C11 C10 N1 C2 87.0(4)
C15 C10 N1 Fe1 88.9(3)
C11 C10 N1 Fe1 -85.9(3)
C4 C3 N2 C7 0.1(5)
C2 C3 N2 C7 -178.3(3)
C4 C3 N2 Fe1 -164.6(3)
C2 C3 N2 Fe1 16.9(4)
C6 C7 N2 C3 -0.7(5)
C8 C7 N2 C3 177.1(3)
C6 C7 N2 Fe1 164.2(2)
C8 C7 N2 Fe1 -18.0(3)
C9 C8 N3 C22 5.5(4)
C7 C8 N3 C22 -173.8(3)
C9 C8 N3 Fe1 -173.6(2)
C7 C8 N3 Fe1 7.1(3)
C27 C22 N3 C8 88.2(3)
C23 C22 N3 C8 -93.0(3)
C27 C22 N3 Fe1 -92.8(3)
C23 C22 N3 Fe1 86.0(3)
C6 C5 N4 C34 -168.4(3)
C4 C5 N4 C34 12.0(5)
C6 C5 N4 C35 6.4(5)
C4 C5 N4 C35 -173.2(3)
C3 N2 Fe1 N3 -179.1(3)
C7 N2 Fe1 N3 16.2(2)
C3 N2 Fe1 Cl2 -103.4(3)
C7 N2 Fe1 Cl2 92.0(3)
C3 N2 Fe1 N1 -17.4(2)
C7 N2 Fe1 N1 177.9(3)
C3 N2 Fe1 Cl1 81.2(2)
C7 N2 Fe1 Cl1 -83.5(2)
C8 N3 Fe1 N2 -12.2(2)
C22 N3 Fe1 N2 168.7(2)
C8 N3 Fe1 Cl2 -165.5(2)
C22 N3 Fe1 Cl2 15.5(2)
C8 N3 Fe1 N1 -40.3(3)
C22 N3 Fe1 N1 140.7(2)
C8 N3 Fe1 Cl1 81.5(2)
C22 N3 Fe1 Cl1 -97.6(2)
C2 N1 Fe1 N2 15.9(3)
C10 N1 Fe1 N2 -170.6(3)
C2 N1 Fe1 N3 44.1(3)
C10 N1 Fe1 N3 -142.4(3)
C2 N1 Fe1 Cl2 167.8(2)
C10 N1 Fe1 Cl2 -18.8(3)
C2 N1 Fe1 Cl1 -77.9(3)
C10 N1 Fe1 Cl1 95.5(3)
N1A C2A C3A N2A -11.3(4)
C1A C2A C3A N2A 165.9(3)
N1A C2A C3A C4A 169.8(3)
C1A C2A C3A C4A -13.0(4)
N2A C3A C4A C5A -1.2(5)
C2A C3A C4A C5A 177.6(3)
C3A C4A C5A N4A -179.8(3)
C3A C4A C5A C6A -0.3(4)
N4A C5A C6A C7A -178.5(3)
C4A C5A C6A C7A 2.0(4)
C5A C6A C7A N2A -2.5(5)
C5A C6A C7A C8A 178.0(3)
N2A C7A C8A N3A 15.6(4)
C6A C7A C8A N3A -164.8(3)
N2A C7A C8A C9A -161.8(3)
C6A C7A C8A C9A 17.8(5)
C15A C10A C11A C12A 4.2(4)
N1A C10A C11A C12A -178.7(3)
C15A C10A C11A C16A -171.8(3)
N1A C10A C11A C16A 5.3(4)
C10A C11A C12A C13A -0.6(5)
C16A C11A C12A C13A 175.5(3)
C11A C12A C13A C14A -2.2(5)
C12A C13A C14A C15A 1.6(5)
C13A C14A C15A C10A 1.8(4)
C13A C14A C15A C19A -178.3(3)
C11A C10A C15A C14A -4.7(4)
N1A C10A C15A C14A 178.0(2)
C11A C10A C15A C19A 175.3(3)
N1A C10A C15A C19A -1.9(4)
C10A C11A C16A C17A -130.8(3)
C12A C11A C16A C17A 53.3(4)
C10A C11A C16A C18A 105.1(3)
C12A C11A C16A C18A -70.7(4)
C14A C15A C19A C21A 34.8(4)
C10A C15A C19A C21A -145.3(3)
C14A C15A C19A C20A -90.4(4)
C10A C15A C19A C20A 89.5(3)
C27A C22A C23A C24A 0.2(5)
N3A C22A C23A C24A -174.5(3)
C27A C22A C23A C28A -179.0(3)
N3A C22A C23A C28A 6.3(4)
C22A C23A C24A C25A 0.5(5)
C28A C23A C24A C25A 179.7(3)
C23A C24A C25A C26A -0.6(5)
C24A C25A C26A C27A 0.0(5)
C23A C22A C27A C26A -0.8(5)
N3A C22A C27A C26A 173.8(3)
C23A C22A C27A C31A -177.4(3)
N3A C22A C27A C31A -2.8(5)
C25A C26A C27A C22A 0.7(5)
C25A C26A C27A C31A 177.4(3)
C24A C23A C28A C30A 21.3(5)
C22A C23A C28A C30A -159.6(3)
C24A C23A C28A C29A -103.0(4)
C22A C23A C28A C29A 76.2(4)
C22A C27A C31A C32A -138.1(4)
C26A C27A C31A C32A 45.4(4)
C22A C27A C31A C33A 98.7(4)
C26A C27A C31A C33A -77.8(4)
C3A C2A N1A C10A 172.9(3)
C1A C2A N1A C10A -4.0(5)
C3A C2A N1A Fe1A -7.9(3)
C1A C2A N1A Fe1A 175.1(2)
C11A C10A N1A C2A 82.9(4)
C15A C10A N1A C2A -99.8(3)
C11A C10A N1A Fe1A -96.1(3)
C15A C10A N1A Fe1A 81.1(3)
C4A C3A N2A C7A 0.9(5)
C2A C3A N2A C7A -178.1(3)
C4A C3A N2A Fe1A -154.2(2)
C2A C3A N2A Fe1A 26.9(3)
C6A C7A N2A C3A 1.0(5)
C8A C7A N2A C3A -179.4(3)
C6A C7A N2A Fe1A 155.7(3)
C8A C7A N2A Fe1A -24.7(3)
C9A C8A N3A C22A 3.8(5)
C7A C8A N3A C22A -173.4(3)
C9A C8A N3A Fe1A 176.7(3)
C7A C8A N3A Fe1A -0.6(3)
C27A C22A N3A C8A 75.5(4)
C23A C22A N3A C8A -109.7(3)
C27A C22A N3A Fe1A -97.0(3)
C23A C22A N3A Fe1A 77.8(3)
C4A C5A N4A C34A 1.0(5)
C6A C5A N4A C34A -178.5(3)
C4A C5A N4A C35A 178.4(4)
C6A C5A N4A C35A -1.1(5)
C3A N2A Fe1A N3A 173.5(2)
C7A N2A Fe1A N3A 18.4(2)
C3A N2A Fe1A N1A -23.3(2)
C7A N2A Fe1A N1A -178.4(3)
C3A N2A Fe1A Cl2A -103.3(2)
C7A N2A Fe1A Cl2A 101.7(2)
C3A N2A Fe1A Cl1A 71.2(2)
C7A N2A Fe1A Cl1A -83.9(2)
C8A N3A Fe1A N2A -8.9(2)
C22A N3A Fe1A N2A 163.9(3)
C8A N3A Fe1A N1A -35.4(3)
C22A N3A Fe1A N1A 137.4(2)
C8A N3A Fe1A Cl2A -161.6(2)
C22A N3A Fe1A Cl2A 11.2(2)
C8A N3A Fe1A Cl1A 79.3(2)
C22A N3A Fe1A Cl1A -107.9(2)
C2A N1A Fe1A N2A 16.3(2)
C10A N1A Fe1A N2A -164.6(3)
C2A N1A Fe1A N3A 42.8(3)
C10A N1A Fe1A N3A -138.1(2)
C2A N1A Fe1A Cl2A 169.4(2)
C10A N1A Fe1A Cl2A -11.5(2)
C2A N1A Fe1A Cl1A -74.2(2)
C10A N1A Fe1A Cl1A 104.9(2)
O1S C1S C2S C3S -19.4(7)
C1S C2S C3S C4S 30.3(11)
C1S C2S C3S C4SA -6.4(11)
C2S C3S C4S O1S -32.1(15)
C4SA C3S C4S O1S 64.3(13)
C4S C3S C4SA O1S -62.1(11)
C2S C3S C4SA O1S 31.0(16)
C3S C4SA O1S C4S 57.6(13)
C3S C4SA O1S C1S -41.9(15)
C3S C4S O1S C4SA -70.7(17)
C3S C4S O1S C1S 19.6(15)
C2S C1S O1S C4SA 40.1(12)
C2S C1S O1S C4S 0.3(11)
C7S C5S C6S O2S -25.3(6)
C6S C5S C7S C8S 35.4(5)
C5S C7S C8S O2S -34.4(5)
C5S C6S O2S C8S 3.2(6)
C7S C8S O2S C6S 19.8(5)
